data_7249394
loop_
_publ_author_name
'Thomas, Jarrod R.'
'Mifsud, Jonathan T.'
'Sulway, Scott A.'

_publ_section_title
;
 Optimised syntheses and purifications of 3-aryl/heterocyclic dihydrobis-
 and hydrotris-(pyrazolyl)borate ligands as their alkali salts
;
_journal_issue 42
_journal_name_full 'RSC Advances'
_journal_page_first 30713
_journal_page_last 30718
_journal_paper_doi 10.1039/D4RA05723F
_journal_volume 14
_journal_year 2024
_chemical_formula_moiety 'C27 H25 B N9 Na S3'
_chemical_formula_sum 'C27 H25 B N9 Na S3'
_chemical_formula_weight 605.54
_space_group_crystal_system trigonal
_space_group_IT_number 161
_space_group_name_Hall 'R 3 -2"c'
_space_group_name_H-M_alt 'R 3 c :H'
_atom_sites_solution_hydrogens geom
_atom_sites_solution_primary dual
_audit_creation_date 2023-12-19
_audit_creation_method
;
Olex2 1.3
(compiled 2020.11.12 svn.r5f609507 for OlexSys, GUI svn.r6408)
;
_audit_update_record
;
2024-05-22 deposited with the CCDC.	2024-09-13 downloaded from the CCDC.
;
_cell_angle_alpha 90
_cell_angle_beta 90
_cell_angle_gamma 120
_cell_formula_units_Z 6
_cell_length_a 17.1463(5)
_cell_length_b 17.1463(5)
_cell_length_c 17.0555(7)
_cell_measurement_reflns_used 9840
_cell_measurement_temperature 100.0
_cell_measurement_theta_max 32.985
_cell_measurement_theta_min 2.376
_cell_volume 4342.5(3)
_computing_cell_refinement 'SAINT V8.40B (?, 2016)'
_computing_data_reduction 'SAINT V8.40B (?, 2016)'
_computing_molecular_graphics 'Olex2 1.3 (Dolomanov et al., 2009)'
_computing_publication_material 'Olex2 1.3 (Dolomanov et al., 2009)'
_computing_structure_refinement 'XL  (Sheldrick, 2008)'
_computing_structure_solution 'SHELXT 2018/2 (Sheldrick, 2018)'
_diffrn_ambient_temperature 100.0
_diffrn_measured_fraction_theta_full 1.000
_diffrn_measured_fraction_theta_max 1.000
_diffrn_measurement_device_type 'Bruker D8Quest'
_diffrn_radiation_type MoK\a
_diffrn_radiation_wavelength 0.71073
_diffrn_reflns_av_R_equivalents 0.0440
_diffrn_reflns_av_unetI/netI 0.0249
_diffrn_reflns_Laue_measured_fraction_full 1.000
_diffrn_reflns_Laue_measured_fraction_max 1.000
_diffrn_reflns_limit_h_max 24
_diffrn_reflns_limit_h_min -24
_diffrn_reflns_limit_k_max 24
_diffrn_reflns_limit_k_min -24
_diffrn_reflns_limit_l_max 24
_diffrn_reflns_limit_l_min -24
_diffrn_reflns_number 23363
_diffrn_reflns_point_group_measured_fraction_full 0.999
_diffrn_reflns_point_group_measured_fraction_max 1.000
_diffrn_reflns_theta_full 25.242
_diffrn_reflns_theta_max 30.508
_diffrn_reflns_theta_min 2.376
_diffrn_source_current 1.4
_diffrn_source_power 0.07
_diffrn_source_voltage 50.0
_exptl_absorpt_coefficient_mu 0.307
_exptl_absorpt_correction_T_max 0.7465
_exptl_absorpt_correction_T_min 0.5832
_exptl_absorpt_correction_type multi-scan
_exptl_absorpt_process_details
;
SADABS-2016/2 (Bruker,2016/2) was used for absorption correction.
wR2(int) was 0.0918 before and 0.0617 after correction.
The Ratio of minimum to maximum transmission is 0.7812.
The \l/2 correction factor is Not present.
;
_exptl_crystal_colour 'clear colourless'
_exptl_crystal_colour_lustre clear
_exptl_crystal_colour_primary colourless
_exptl_crystal_density_diffrn 1.389
_exptl_crystal_description needle
_exptl_crystal_F_000 1884
_exptl_crystal_size_max 0.3
_exptl_crystal_size_mid 0.25
_exptl_crystal_size_min 0.05
_refine_diff_density_max 0.277
_refine_diff_density_min -0.256
_refine_diff_density_rms 0.059
_refine_ls_abs_structure_details
;
 Flack x determined using 1363 quotients [(I+)-(I-)]/[(I+)+(I-)]
 (Parsons, Flack and Wagner, Acta Cryst. B69 (2013) 249-259).
;
_refine_ls_abs_structure_Flack 0.04(2)
_refine_ls_extinction_method none
_refine_ls_goodness_of_fit_ref 1.180
_refine_ls_hydrogen_treatment constr
_refine_ls_matrix_type full
_refine_ls_number_parameters 125
_refine_ls_number_reflns 2967
_refine_ls_number_restraints 1
_refine_ls_restrained_S_all 1.180
_refine_ls_R_factor_all 0.0399
_refine_ls_R_factor_gt 0.0343
_refine_ls_shift/su_max 0.000
_refine_ls_shift/su_mean 0.000
_refine_ls_structure_factor_coef Fsqd
_refine_ls_weighting_details 'w=1/[\s^2^(Fo^2^)+(0.0230P)^2^+8.4477P] where P=(Fo^2^+2Fc^2^)/3'
_refine_ls_weighting_scheme calc
_refine_ls_wR_factor_gt 0.0782
_refine_ls_wR_factor_ref 0.0852
_reflns_Friedel_coverage 0.991
_reflns_Friedel_fraction_full 0.999
_reflns_Friedel_fraction_max 0.999
_reflns_number_gt 2806
_reflns_number_total 2967
_reflns_threshold_expression 'I > 2\s(I)'
_cod_data_source_file d4ra05723f2.cif
_cod_data_source_block jrt61_231102_a
_cod_original_sg_symbol_H-M 'R 3 c'
_cod_database_code 7249394
_shelx_shelxl_version_number 2019/1
_shelx_space_group_comment
;
The symmetry employed for this shelxl refinement is uniquely defined
by the following loop, which should always be used as a source of
symmetry information in preference to the above space-group names.
They are only intended as comments.
;
_shelx_estimated_absorpt_t_max 0.985
_shelx_estimated_absorpt_t_min 0.914
_olex2_refinement_description
;
1. Fixed Uiso
 At 1.2 times of:
  All B(H) groups, All C(H) groups
 At 1.5 times of:
  All C(H,H,H) groups
2.a Ternary CH refined with riding coordinates:
 B1(H1A)
2.b Aromatic/amide H refined with riding coordinates:
 C1(H1), C2(H2), C5(H5), C6(H6), C7(H7)
2.c Idealised Me refined as rotating group:
 C9(H9A,H9B,H9C)
;
_olex2_submission_special_instructions 'No special instructions were received'

loop_
_space_group_symop_operation_xyz
'x, y, z'
'-y, x-y, z'
'-x+y, -x, z'
'-y, -x, z+1/2'
'-x+y, y, z+1/2'
'x, x-y, z+1/2'
'x+2/3, y+1/3, z+1/3'
'-y+2/3, x-y+1/3, z+1/3'
'-x+y+2/3, -x+1/3, z+1/3'
'-y+2/3, -x+1/3, z+5/6'
'-x+y+2/3, y+1/3, z+5/6'
'x+2/3, x-y+1/3, z+5/6'
'x+1/3, y+2/3, z+2/3'
'-y+1/3, x-y+2/3, z+2/3'
'-x+y+1/3, -x+2/3, z+2/3'
'-y+1/3, -x+2/3, z+7/6'
'-x+y+1/3, y+2/3, z+7/6'
'x+1/3, x-y+2/3, z+7/6'

loop_
_atom_site_label
_atom_site_type_symbol
_atom_site_fract_x
_atom_site_fract_y
_atom_site_fract_z
_atom_site_U_iso_or_equiv
_atom_site_adp_type
_atom_site_occupancy
_atom_site_site_symmetry_order
_atom_site_calc_flag
_atom_site_refinement_flags_posn
_atom_site_refinement_flags_adp
_atom_site_refinement_flags_occupancy
_atom_site_disorder_assembly
_atom_site_disorder_group
S1 S 0.12446(5) 0.28283(4) 0.48382(4) 0.02494(15) Uani 1 1 d . . . . .
Na1 Na 0.333333 0.666667 0.45113(9) 0.0147(3) Uani 1 3 d S T P . .
N1 N 0.27462(13) 0.56804(14) 0.62484(11) 0.0146(4) Uani 1 1 d . . . . .
N2 N 0.24904(13) 0.54117(13) 0.54933(12) 0.0146(4) Uani 1 1 d . . . . .
N3 N 0.19493(16) 0.63743(15) 0.37395(14) 0.0238(5) Uani 1 1 d . . . . .
C1 C 0.24033(16) 0.49620(16) 0.67352(15) 0.0180(4) Uani 1 1 d . . . . .
H1 H 0.249296 0.498511 0.728632 0.022 Uiso 1 1 calc R U . . .
C3 C 0.19756(16) 0.45059(15) 0.55233(14) 0.0155(4) Uani 1 1 d . . . . .
C2 C 0.19034(17) 0.41920(17) 0.63018(16) 0.0199(5) Uani 1 1 d . . . . .
H2 H 0.158295 0.358769 0.648366 0.024 Uiso 1 1 calc R U . . .
C8 C 0.14149(17) 0.65386(17) 0.35319(16) 0.0210(5) Uani 1 1 d . . . . .
C5 C 0.13803(16) 0.42001(17) 0.41127(16) 0.0204(5) Uani 1 1 d . . . . .
H5 H 0.150862 0.479247 0.398716 0.025 Uiso 1 1 calc R U . . .
C9 C 0.07528(19) 0.6779(2) 0.32623(18) 0.0272(6) Uani 1 1 d . . . . .
H9A H 0.090387 0.702068 0.272853 0.041 Uiso 1 1 calc R U . . .
H9B H 0.075869 0.723478 0.361248 0.041 Uiso 1 1 calc R U . . .
H9C H 0.015202 0.624178 0.326502 0.041 Uiso 1 1 calc R U . . .
C4 C 0.15747(16) 0.39639(15) 0.48227(15) 0.0168(4) Uani 1 1 d . . . . .
C6 C 0.09627(18) 0.34567(18) 0.35809(17) 0.0248(5) Uani 1 1 d . . . . .
H6 H 0.078727 0.350362 0.306266 0.030 Uiso 1 1 calc R U . . .
C7 C 0.08432(19) 0.26732(18) 0.38972(18) 0.0263(6) Uani 1 1 d . . . . .
H7 H 0.057159 0.211234 0.362945 0.032 Uiso 1 1 calc R U . . .
B1 B 0.333333 0.666667 0.6514(3) 0.0158(8) Uani 1 3 d S T P . .
H1A H 0.333333 0.666667 0.710027 0.019 Uiso 1 3 calc R U P . .

loop_
_atom_site_aniso_label
_atom_site_aniso_U_11
_atom_site_aniso_U_22
_atom_site_aniso_U_33
_atom_site_aniso_U_23
_atom_site_aniso_U_13
_atom_site_aniso_U_12
S1 0.0246(3) 0.0128(3) 0.0354(3) -0.0020(2) -0.0012(3) 0.0079(2)
Na1 0.0143(4) 0.0143(4) 0.0154(7) 0.000 0.000 0.0072(2)
N1 0.0149(8) 0.0145(8) 0.0146(8) 0.0012(7) 0.0015(7) 0.0075(7)
N2 0.0137(8) 0.0117(8) 0.0172(8) -0.0006(7) -0.0003(7) 0.0055(7)
N3 0.0230(11) 0.0179(10) 0.0283(11) 0.0014(8) -0.0038(9) 0.0085(9)
C1 0.0176(10) 0.0169(11) 0.0195(10) 0.0045(9) 0.0040(9) 0.0086(9)
C3 0.0131(9) 0.0112(9) 0.0220(10) -0.0004(8) 0.0018(8) 0.0058(8)
C2 0.0199(11) 0.0146(10) 0.0249(11) 0.0058(9) 0.0053(9) 0.0084(9)
C8 0.0184(11) 0.0171(11) 0.0244(12) 0.0010(9) -0.0010(9) 0.0065(9)
C5 0.0168(10) 0.0139(10) 0.0275(12) -0.0023(9) -0.0003(9) 0.0053(9)
C9 0.0205(12) 0.0276(14) 0.0348(14) 0.0062(11) 0.0006(10) 0.0131(11)
C4 0.0117(9) 0.0120(9) 0.0254(11) -0.0002(8) 0.0023(8) 0.0048(8)
C6 0.0207(12) 0.0194(11) 0.0299(13) -0.0048(10) -0.0010(10) 0.0068(10)
C7 0.0197(11) 0.0170(11) 0.0353(14) -0.0102(10) -0.0012(10) 0.0041(10)
B1 0.0156(11) 0.0156(11) 0.0162(18) 0.000 0.000 0.0078(6)

loop_
_atom_type_symbol
_atom_type_description
_atom_type_scat_dispersion_real
_atom_type_scat_dispersion_imag
_atom_type_scat_source
C C 0.0033 0.0016 'International Tables Vol C Tables 4.2.6.8 and 6.1.1.4'
H H 0.0000 0.0000 'International Tables Vol C Tables 4.2.6.8 and 6.1.1.4'
B B 0.0013 0.0007 'International Tables Vol C Tables 4.2.6.8 and 6.1.1.4'
N N 0.0061 0.0033 'International Tables Vol C Tables 4.2.6.8 and 6.1.1.4'
Na Na 0.0362 0.0249 'International Tables Vol C Tables 4.2.6.8 and 6.1.1.4'
S S 0.1246 0.1234 'International Tables Vol C Tables 4.2.6.8 and 6.1.1.4'

loop_
_geom_angle_atom_site_label_1
_geom_angle_atom_site_label_2
_geom_angle_atom_site_label_3
_geom_angle
_geom_angle_site_symmetry_1
_geom_angle_site_symmetry_3
_geom_angle_publ_flag
C7 S1 C4 92.31(13) . . ?
N2 Na1 N2 81.02(8) 3_565 . ?
N2 Na1 N2 81.02(8) 3_565 2_665 ?
N2 Na1 N2 81.02(8) . 2_665 ?
N2 Na1 N3 87.46(7) 3_565 . ?
N2 Na1 N3 95.47(7) 3_565 3_565 ?
N2 Na1 N3 87.46(7) 2_665 3_565 ?
N2 Na1 N3 95.47(7) . . ?
N2 Na1 N3 87.46(7) . 2_665 ?
N2 Na1 N3 168.34(9) . 3_565 ?
N2 Na1 N3 95.47(7) 2_665 2_665 ?
N2 Na1 N3 168.34(9) 2_665 . ?
N2 Na1 N3 168.34(9) 3_565 2_665 ?
N3 Na1 N3 95.48(9) . 3_565 ?
N3 Na1 N3 95.48(9) 3_565 2_665 ?
N3 Na1 N3 95.48(9) . 2_665 ?
N2 N1 B1 124.8(2) . . ?
C1 N1 N2 110.6(2) . . ?
C1 N1 B1 124.5(2) . . ?
N1 N2 Na1 112.75(14) . . ?
C3 N2 Na1 140.31(16) . . ?
C3 N2 N1 105.52(19) . . ?
C8 N3 Na1 154.2(2) . . ?
N1 C1 H1 125.6 . . ?
N1 C1 C2 108.8(2) . . ?
C2 C1 H1 125.6 . . ?
N2 C3 C2 110.8(2) . . ?
N2 C3 C4 122.1(2) . . ?
C2 C3 C4 127.1(2) . . ?
C1 C2 C3 104.2(2) . . ?
C1 C2 H2 127.9 . . ?
C3 C2 H2 127.9 . . ?
N3 C8 C9 178.2(3) . . ?
C4 C5 H5 123.7 . . ?
C4 C5 C6 112.6(2) . . ?
C6 C5 H5 123.7 . . ?
C8 C9 H9A 109.5 . . ?
C8 C9 H9B 109.5 . . ?
C8 C9 H9C 109.5 . . ?
H9A C9 H9B 109.5 . . ?
H9A C9 H9C 109.5 . . ?
H9B C9 H9C 109.5 . . ?
C3 C4 S1 119.23(18) . . ?
C5 C4 S1 110.74(18) . . ?
C5 C4 C3 130.0(2) . . ?
C5 C6 H6 123.6 . . ?
C7 C6 C5 112.8(3) . . ?
C7 C6 H6 123.6 . . ?
S1 C7 H7 124.3 . . ?
C6 C7 S1 111.5(2) . . ?
C6 C7 H7 124.3 . . ?
N1 B1 N1 111.74(16) 3_565 . ?
N1 B1 N1 111.74(16) . 2_665 ?
N1 B1 N1 111.74(16) 3_565 2_665 ?
N1 B1 H1A 107.1 3_565 . ?
N1 B1 H1A 107.1 . . ?
N1 B1 H1A 107.1 2_665 . ?

loop_
_geom_bond_atom_site_label_1
_geom_bond_atom_site_label_2
_geom_bond_distance
_geom_bond_site_symmetry_2
_geom_bond_publ_flag
S1 C4 1.735(2) . ?
S1 C7 1.714(3) . ?
Na1 N2 2.533(2) 2_665 ?
Na1 N2 2.533(2) . ?
Na1 N2 2.533(2) 3_565 ?
Na1 N3 2.535(3) . ?
Na1 N3 2.535(3) 3_565 ?
Na1 N3 2.535(3) 2_665 ?
N1 N2 1.364(3) . ?
N1 C1 1.352(3) . ?
N1 B1 1.541(2) . ?
N2 C3 1.350(3) . ?
N3 C8 1.141(4) . ?
C1 H1 0.9500 . ?
C1 C2 1.376(4) . ?
C3 C2 1.415(4) . ?
C3 C4 1.458(3) . ?
C2 H2 0.9500 . ?
C8 C9 1.462(4) . ?
C5 H5 0.9500 . ?
C5 C4 1.370(4) . ?
C5 C6 1.431(4) . ?
C9 H9A 0.9800 . ?
C9 H9B 0.9800 . ?
C9 H9C 0.9800 . ?
C6 H6 0.9500 . ?
C6 C7 1.365(4) . ?
C7 H7 0.9500 . ?
B1 H1A 1.0000 . ?

loop_
_geom_torsion_atom_site_label_1
_geom_torsion_atom_site_label_2
_geom_torsion_atom_site_label_3
_geom_torsion_atom_site_label_4
_geom_torsion
_geom_torsion_site_symmetry_1
_geom_torsion_site_symmetry_2
_geom_torsion_site_symmetry_3
_geom_torsion_site_symmetry_4
_geom_torsion_publ_flag
Na1 N2 C3 C2 164.23(18) . . . . ?
Na1 N2 C3 C4 -15.3(4) . . . . ?
N1 N2 C3 C2 -0.2(3) . . . . ?
N1 N2 C3 C4 -179.7(2) . . . . ?
N1 C1 C2 C3 0.1(3) . . . . ?
N2 N1 C1 C2 -0.2(3) . . . . ?
N2 N1 B1 N1 -71.4(3) . . . 2_665 ?
N2 N1 B1 N1 54.6(3) . . . 3_565 ?
N2 C3 C2 C1 0.1(3) . . . . ?
N2 C3 C4 S1 159.15(19) . . . . ?
N2 C3 C4 C5 -22.6(4) . . . . ?
C1 N1 N2 Na1 -169.05(15) . . . . ?
C1 N1 N2 C3 0.2(3) . . . . ?
C1 N1 B1 N1 -124.4(3) . . . 3_565 ?
C1 N1 B1 N1 109.5(3) . . . 2_665 ?
C2 C3 C4 S1 -20.2(3) . . . . ?
C2 C3 C4 C5 158.0(3) . . . . ?
C5 C6 C7 S1 -0.6(3) . . . . ?
C4 S1 C7 C6 0.5(2) . . . . ?
C4 C3 C2 C1 179.5(2) . . . . ?
C4 C5 C6 C7 0.4(3) . . . . ?
C6 C5 C4 S1 0.0(3) . . . . ?
C6 C5 C4 C3 -178.4(2) . . . . ?
C7 S1 C4 C3 178.3(2) . . . . ?
C7 S1 C4 C5 -0.3(2) . . . . ?
B1 N1 N2 Na1 11.8(2) . . . . ?
B1 N1 N2 C3 -178.96(17) . . . . ?
B1 N1 C1 C2 179.00(17) . . . . ?
